data_2017695
loop_
_publ_author_name
'Vibenholt, Johan'
'Magnussen, Magnus'
'Anthon, Christian'
'Bendix, Jesper'

_publ_section_title
;
 Synthesis and molecular structure of Cr(salen)(\m-N)RhCl(COD): the
 first example of a heterobimetallic nitride-bridged complex containing
 chromium
;
_journal_coeditor_code EG3042
_journal_issue 7
_journal_name_full 'Acta Crystallographica Section C'
_journal_page_first m177
_journal_page_last m179
_journal_paper_doi 10.1107/S0108270110018238
_journal_volume 66
_journal_year 2010
_chemical_formula_iupac '[Cr Rh (C16 H14 N2 O2) Cl N (C8 H12)]'
_chemical_formula_moiety 'C24 H26 Cl Cr N3 O2 Rh'
_chemical_formula_sum 'C24 H26 Cl Cr N3 O2 Rh'
_chemical_formula_weight 578.84
_chemical_name_common
;
 (salen)chromium(V)-(\m-nitrido)-chloro(COD)rhodium(I)
;
_chemical_name_systematic
;chlorido-2\k<i>Cl</i>-[2(\h^4^)-1,5-cyclooctadiene]{2,2'-[ethane-1,2-
diylbis(nitrilomethylidyne)]diphenolato-
1\k^4^<i>O</i>,<i>N</i>,<i>N</i>',<i>O</i>'}-\m-nitrido-
1:2\k^2^<i>N</i>:<i>N</i>-chromium(V)rhodium(I)
;
_space_group_IT_number 14
_symmetry_cell_setting monoclinic
_symmetry_space_group_name_Hall '-P 2ybc'
_symmetry_space_group_name_H-M 'P 1 21/c 1'
_atom_sites_solution_hydrogens geom
_atom_sites_solution_primary direct
_atom_sites_solution_secondary difmap
_cell_angle_alpha 90.00
_cell_angle_beta 107.259(10)
_cell_angle_gamma 90.00
_cell_formula_units_Z 4
_cell_length_a 12.6140(13)
_cell_length_b 15.1085(14)
_cell_length_c 12.6704(17)
_cell_measurement_reflns_used 34038
_cell_measurement_temperature 122.0(10)
_cell_measurement_theta_max 33.99
_cell_measurement_theta_min 1.69
_cell_volume 2306.0(5)
_computing_cell_refinement 'COLLECT (Nonius, 1999)'
_computing_data_collection 'COLLECT (Nonius, 1999)'
_computing_data_reduction 'EvalCCD (Duisenberg <i>et al.</i>,  2003)'
_computing_molecular_graphics 'ORTEP-3 (Farrugia, 1997)'
_computing_publication_material 'SHELXL97 (Sheldrick, 2008)'
_computing_structure_refinement 'SHELXL97 (Sheldrick, 2008)'
_computing_structure_solution 'SIR97 (Altomare <i>et al.</i>, 1999)'
_diffrn_ambient_temperature 122.0(10)
_diffrn_measured_fraction_theta_full 0.999
_diffrn_measured_fraction_theta_max 0.999
_diffrn_measurement_device_type 'Nonius KappaCCD area-detector'
_diffrn_measurement_method '\w and \f scans'
_diffrn_radiation_monochromator graphite
_diffrn_radiation_source 'fine-focus sealed tube'
_diffrn_radiation_type MoK\a
_diffrn_radiation_wavelength 0.71073
_diffrn_reflns_av_R_equivalents 0.0513
_diffrn_reflns_av_sigmaI/netI 0.0276
_diffrn_reflns_limit_h_max 19
_diffrn_reflns_limit_h_min -19
_diffrn_reflns_limit_k_max 23
_diffrn_reflns_limit_k_min -23
_diffrn_reflns_limit_l_max 19
_diffrn_reflns_limit_l_min -19
_diffrn_reflns_number 77914
_diffrn_reflns_theta_full 33.99
_diffrn_reflns_theta_max 33.99
_diffrn_reflns_theta_min 1.69
_exptl_absorpt_coefficient_mu 1.330
_exptl_absorpt_correction_T_max 0.929
_exptl_absorpt_correction_T_min 0.718
_exptl_absorpt_correction_type integration
_exptl_absorpt_process_details
;
(Gaussian integration; Coppens, 1970)
;
_exptl_crystal_colour red
_exptl_crystal_density_diffrn 1.667
_exptl_crystal_density_method 'not measured'
_exptl_crystal_description prism
_exptl_crystal_F_000 1172
_exptl_crystal_size_max 0.32
_exptl_crystal_size_mid 0.09
_exptl_crystal_size_min 0.09
_refine_diff_density_max 0.923
_refine_diff_density_min -0.980
_refine_ls_extinction_method none
_refine_ls_goodness_of_fit_ref 1.064
_refine_ls_hydrogen_treatment constr
_refine_ls_matrix_type full
_refine_ls_number_parameters 289
_refine_ls_number_reflns 9382
_refine_ls_number_restraints 0
_refine_ls_restrained_S_all 1.064
_refine_ls_R_factor_all 0.0458
_refine_ls_R_factor_gt 0.0294
_refine_ls_shift/su_max 0.001
_refine_ls_shift/su_mean 0.000
_refine_ls_structure_factor_coef Fsqd
_refine_ls_weighting_details 'calc w=1/[\s^2^(Fo^2^)+(0.0224P)^2^+2.4740P] where P=(Fo^2^+2Fc^2^)/3'
_refine_ls_weighting_scheme calc
_refine_ls_wR_factor_gt 0.0607
_refine_ls_wR_factor_ref 0.0667
_reflns_number_gt 7611
_reflns_number_total 9382
_reflns_threshold_expression I>2\s(I)
_cod_data_source_file eg3042.cif
_cod_data_source_block I
_cod_original_cell_volume 2306.0(4)
_cod_original_sg_symbol_H-M 'P 21/c'
_cod_database_code 2017695
_cod_database_fobs_code 2017695

loop_
_symmetry_equiv_pos_as_xyz
'x, y, z'
'-x, y+1/2, -z+1/2'
'-x, -y, -z'
'x, -y-1/2, z-1/2'

loop_
_atom_site_type_symbol
_atom_site_label
_atom_site_fract_x
_atom_site_fract_y
_atom_site_fract_z
_atom_site_U_iso_or_equiv
_atom_site_adp_type
_atom_site_calc_flag
_atom_site_refinement_flags
_atom_site_occupancy
_atom_site_disorder_assembly
_atom_site_disorder_group
Rh Rh1 0.210064(10) 0.544803(8) 0.061385(10) 0.01420(3) Uani d . 1 . .
Cr Cr1 0.35702(2) 0.341441(16) 0.099525(19) 0.01091(5) Uani d . 1 . .
Cl Cl1 0.14529(4) 0.51896(4) -0.13119(4) 0.03189(11) Uani d . 1 . .
N N1 0.29689(11) 0.43536(9) 0.07862(11) 0.0156(2) Uani d . 1 . .
N N2 0.32628(11) 0.30229(9) -0.05763(10) 0.0140(2) Uani d . 1 . .
N N3 0.50408(11) 0.37031(9) 0.07654(11) 0.0150(2) Uani d . 1 . .
O O1 0.25988(10) 0.25289(8) 0.12085(9) 0.0161(2) Uani d . 1 . .
O O2 0.42958(9) 0.33620(8) 0.25453(9) 0.0151(2) Uani d . 1 . .
C C1 0.07706(15) 0.63726(12) 0.06440(18) 0.0269(4) Uani d . 1 . .
H H1 0.0062 0.6286 0.0037 0.032 Uiso calc R 1 . .
C C2 0.06342(17) 0.64628(13) 0.1791(2) 0.0305(4) Uani d . 1 . .
H H2A -0.0165 0.6437 0.1734 0.037 Uiso calc R 1 . .
H H2B 0.0920 0.7047 0.2102 0.037 Uiso calc R 1 . .
C C3 0.12487(16) 0.57354(13) 0.25749(17) 0.0254(4) Uani d . 1 . .
H H3A 0.1460 0.5964 0.3342 0.031 Uiso calc R 1 . .
H H3B 0.0739 0.5229 0.2532 0.031 Uiso calc R 1 . .
C C4 0.22799(14) 0.54118(11) 0.23201(13) 0.0173(3) Uani d . 1 . .
H H4 0.2570 0.4836 0.2681 0.021 Uiso calc R 1 . .
C C5 0.31043(14) 0.59651(11) 0.21307(14) 0.0185(3) Uani d . 1 . .
H H5 0.3868 0.5707 0.2381 0.022 Uiso calc R 1 . .
C C6 0.30788(17) 0.69704(13) 0.22029(19) 0.0303(4) Uani d . 1 . .
H H6A 0.3851 0.7195 0.2438 0.036 Uiso calc R 1 . .
H H6B 0.2728 0.7140 0.2776 0.036 Uiso calc R 1 . .
C C7 0.24431(17) 0.74162(13) 0.1105(2) 0.0335(5) Uani d . 1 . .
H H7A 0.2064 0.7950 0.1268 0.040 Uiso calc R 1 . .
H H7B 0.2983 0.7612 0.0724 0.040 Uiso calc R 1 . .
C C8 0.15901(16) 0.68242(13) 0.03333(19) 0.0287(4) Uani d . 1 . .
H H8 0.1370 0.7011 -0.0459 0.034 Uiso calc R 1 . .
C C11 0.18026(13) 0.20873(10) 0.04698(12) 0.0134(3) Uani d . 1 . .
C C12 0.10077(14) 0.16293(12) 0.08405(14) 0.0190(3) Uani d . 1 . .
H H12 0.1045 0.1649 0.1600 0.023 Uiso calc R 1 . .
C C13 0.01718(15) 0.11494(12) 0.01064(15) 0.0216(3) Uani d . 1 . .
H H13 -0.0365 0.0853 0.0368 0.026 Uiso calc R 1 . .
C C14 0.01060(14) 0.10941(12) -0.10137(15) 0.0209(3) Uani d . 1 . .
H H14 -0.0470 0.0762 -0.1510 0.025 Uiso calc R 1 . .
C C15 0.08845(14) 0.15257(11) -0.13867(13) 0.0173(3) Uani d . 1 . .
H H15 0.0848 0.1484 -0.2145 0.021 Uiso calc R 1 . .
C C16 0.17386(13) 0.20299(10) -0.06624(12) 0.0130(3) Uani d . 1 . .
C C17 0.25104(13) 0.24775(10) -0.11208(12) 0.0143(3) Uani d . 1 . .
H H17 0.2462 0.2364 -0.1871 0.017 Uiso calc R 1 . .
C C18 0.39613(15) 0.34919(11) -0.11428(13) 0.0198(3) Uani d . 1 . .
H H18A 0.3689 0.4104 -0.1328 0.024 Uiso calc R 1 . .
H H18B 0.3949 0.3182 -0.1834 0.024 Uiso calc R 1 . .
C C19 0.51269(15) 0.35004(12) -0.03480(14) 0.0212(3) Uani d . 1 . .
H H19A 0.5484 0.2917 -0.0346 0.025 Uiso calc R 1 . .
H H19B 0.5582 0.3955 -0.0574 0.025 Uiso calc R 1 . .
C C20 0.58805(13) 0.40544(10) 0.14935(14) 0.0164(3) Uani d . 1 . .
H H20 0.6509 0.4211 0.1266 0.020 Uiso calc R 1 . .
C C21 0.59273(13) 0.42237(10) 0.26236(13) 0.0153(3) Uani d . 1 . .
C C22 0.68418(14) 0.47114(11) 0.32913(15) 0.0200(3) Uani d . 1 . .
H H22 0.7370 0.4951 0.2969 0.024 Uiso calc R 1 . .
C C23 0.69778(15) 0.48432(12) 0.43966(15) 0.0226(3) Uani d . 1 . .
H H23 0.7588 0.5177 0.4835 0.027 Uiso calc R 1 . .
C C24 0.62023(15) 0.44770(12) 0.48682(14) 0.0224(3) Uani d . 1 . .
H H24 0.6294 0.4564 0.5633 0.027 Uiso calc R 1 . .
C C25 0.53063(14) 0.39920(11) 0.42404(13) 0.0185(3) Uani d . 1 . .
H H25 0.4795 0.3748 0.4580 0.022 Uiso calc R 1 . .
C C26 0.51429(13) 0.38559(10) 0.31042(12) 0.0142(3) Uani d . 1 . .

loop_
_atom_site_aniso_label
_atom_site_aniso_U_11
_atom_site_aniso_U_22
_atom_site_aniso_U_33
_atom_site_aniso_U_12
_atom_site_aniso_U_13
_atom_site_aniso_U_23
Rh1 0.01302(5) 0.01412(5) 0.01470(5) 0.00064(4) 0.00295(4) 0.00308(4)
Cr1 0.01411(10) 0.01046(10) 0.00892(9) -0.00153(8) 0.00456(8) -0.00158(8)
Cl1 0.0227(2) 0.0547(3) 0.01440(17) -0.0086(2) -0.00046(15) 0.00491(19)
N1 0.0178(6) 0.0172(6) 0.0121(5) -0.0007(5) 0.0049(5) -0.0030(5)
N2 0.0203(6) 0.0117(5) 0.0114(5) -0.0018(5) 0.0072(5) -0.0008(4)
N3 0.0187(6) 0.0135(6) 0.0150(6) -0.0017(5) 0.0083(5) -0.0007(5)
O1 0.0199(5) 0.0184(5) 0.0101(4) -0.0079(4) 0.0045(4) -0.0017(4)
O2 0.0165(5) 0.0171(5) 0.0109(5) -0.0041(4) 0.0026(4) -0.0005(4)
C1 0.0186(8) 0.0199(8) 0.0427(11) 0.0068(6) 0.0099(7) 0.0117(8)
C2 0.0250(9) 0.0207(9) 0.0525(13) 0.0043(7) 0.0218(9) 0.0030(8)
C3 0.0242(8) 0.0258(9) 0.0321(9) -0.0011(7) 0.0172(7) -0.0019(7)
C4 0.0197(7) 0.0172(7) 0.0160(6) -0.0003(6) 0.0067(5) -0.0022(6)
C5 0.0177(7) 0.0174(7) 0.0205(7) -0.0015(6) 0.0058(6) -0.0052(6)
C6 0.0281(9) 0.0194(8) 0.0479(12) -0.0073(7) 0.0184(9) -0.0125(8)
C7 0.0270(9) 0.0140(8) 0.0661(15) 0.0005(7) 0.0236(10) 0.0038(9)
C8 0.0238(9) 0.0194(8) 0.0444(11) 0.0071(7) 0.0125(8) 0.0152(8)
C11 0.0154(6) 0.0122(6) 0.0122(6) -0.0014(5) 0.0036(5) -0.0019(5)
C12 0.0202(7) 0.0206(8) 0.0178(7) -0.0054(6) 0.0080(6) -0.0032(6)
C13 0.0191(7) 0.0218(8) 0.0251(8) -0.0060(6) 0.0084(6) -0.0050(7)
C14 0.0175(7) 0.0202(8) 0.0221(8) -0.0039(6) 0.0014(6) -0.0070(6)
C15 0.0183(7) 0.0169(7) 0.0140(6) 0.0006(6) 0.0005(5) -0.0028(5)
C16 0.0157(6) 0.0114(6) 0.0108(6) 0.0009(5) 0.0022(5) -0.0013(5)
C17 0.0203(7) 0.0118(6) 0.0104(6) 0.0019(5) 0.0039(5) -0.0001(5)
C18 0.0315(9) 0.0177(7) 0.0139(6) -0.0071(6) 0.0127(6) -0.0023(6)
C19 0.0263(8) 0.0232(8) 0.0194(7) -0.0077(7) 0.0149(6) -0.0064(6)
C20 0.0168(7) 0.0131(6) 0.0204(7) -0.0013(5) 0.0071(6) 0.0009(5)
C21 0.0157(6) 0.0117(6) 0.0170(7) -0.0009(5) 0.0025(5) 0.0006(5)
C22 0.0184(7) 0.0151(7) 0.0236(8) -0.0025(6) 0.0017(6) 0.0005(6)
C23 0.0218(8) 0.0173(7) 0.0229(8) -0.0027(6) -0.0022(6) -0.0046(6)
C24 0.0243(8) 0.0223(8) 0.0161(7) 0.0013(7) -0.0010(6) -0.0046(6)
C25 0.0203(7) 0.0193(7) 0.0143(7) 0.0012(6) 0.0028(6) -0.0023(6)
C26 0.0156(6) 0.0118(6) 0.0134(6) 0.0014(5) 0.0015(5) -0.0007(5)

loop_
_atom_type_symbol
_atom_type_description
_atom_type_scat_dispersion_real
_atom_type_scat_dispersion_imag
_atom_type_scat_source
C C 0.0033 0.0016 'International Tables Vol C Tables 4.2.6.8 and 6.1.1.4'
H H 0.0000 0.0000 'International Tables Vol C Tables 4.2.6.8 and 6.1.1.4'
O O 0.0106 0.0060 'International Tables Vol C Tables 4.2.6.8 and 6.1.1.4'
N N 0.0061 0.0033 'International Tables Vol C Tables 4.2.6.8 and 6.1.1.4'
Cr Cr 0.3209 0.6236 'International Tables Vol C Tables 4.2.6.8 and 6.1.1.4'
Rh Rh -1.1178 0.9187 'International Tables Vol C Tables 4.2.6.8 and 6.1.1.4'
Cl Cl 0.1484 0.1585 'International Tables Vol C Tables 4.2.6.8 and 6.1.1.4'

loop_
_geom_angle_atom_site_label_1
_geom_angle_atom_site_label_2
_geom_angle_atom_site_label_3
_geom_angle_site_symmetry_1
_geom_angle_site_symmetry_3
_geom_angle
_geom_angle_publ_flag
N1 Rh1 C4 . . 88.71(6) ?
N1 Rh1 C5 . . 92.66(6) ?
C4 Rh1 C5 . . 39.02(6) ?
N1 Rh1 C8 . . 162.51(7) ?
C4 Rh1 C8 . . 97.41(8) ?
C5 Rh1 C8 . . 82.16(8) ?
N1 Rh1 C1 . . 160.25(6) ?
C4 Rh1 C1 . . 81.28(7) ?
C5 Rh1 C1 . . 90.21(7) ?
C8 Rh1 C1 . . 37.10(7) ?
N1 Rh1 Cl1 . . 89.21(4) ?
C4 Rh1 Cl1 . . 162.51(5) ?
C5 Rh1 Cl1 . . 158.47(5) ?
C8 Rh1 Cl1 . . 89.67(6) ?
C1 Rh1 Cl1 . . 95.24(6) ?
N1 Cr1 O1 . . 110.97(6) ?
N1 Cr1 O2 . . 105.52(6) ?
O1 Cr1 O2 . . 87.52(5) ?
N1 Cr1 N2 . . 98.95(6) ?
O1 Cr1 N2 . . 89.46(5) ?
O2 Cr1 N2 . . 154.77(6) ?
N1 Cr1 N3 . . 101.36(6) ?
O1 Cr1 N3 . . 147.29(6) ?
O2 Cr1 N3 . . 88.66(5) ?
N2 Cr1 N3 . . 80.48(6) ?
Cr1 N1 Rh1 . . 173.03(9) ?
C17 N2 C18 . . 119.86(13) ?
C17 N2 Cr1 . . 127.94(11) ?
C18 N2 Cr1 . . 112.04(10) ?
C20 N3 C19 . . 119.25(14) ?
C20 N3 Cr1 . . 125.54(11) ?
C19 N3 Cr1 . . 115.19(10) ?
C11 O1 Cr1 . . 129.88(10) ?
C26 O2 Cr1 . . 126.34(10) ?
C8 C1 C2 . . 122.1(2) ?
C8 C1 Rh1 . . 70.75(11) ?
C2 C1 Rh1 . . 112.22(12) ?
C8 C1 H1 . . 114.7 ?
C2 C1 H1 . . 114.7 ?
Rh1 C1 H1 . . 114.7 ?
C1 C2 C3 . . 112.16(15) ?
C1 C2 H2A . . 109.2 ?
C3 C2 H2A . . 109.2 ?
C1 C2 H2B . . 109.2 ?
C3 C2 H2B . . 109.2 ?
H2A C2 H2B . . 107.9 ?
C4 C3 C2 . . 113.36(15) ?
C4 C3 H3A . . 108.9 ?
C2 C3 H3A . . 108.9 ?
C4 C3 H3B . . 108.9 ?
C2 C3 H3B . . 108.9 ?
H3A C3 H3B . . 107.7 ?
C5 C4 C3 . . 124.74(16) ?
C5 C4 Rh1 . . 70.72(9) ?
C3 C4 Rh1 . . 111.94(12) ?
C5 C4 H4 . . 113.9 ?
C3 C4 H4 . . 113.9 ?
Rh1 C4 H4 . . 113.9 ?
C4 C5 C6 . . 123.49(16) ?
C4 C5 Rh1 . . 70.26(9) ?
C6 C5 Rh1 . . 113.95(13) ?
C4 C5 H5 . . 113.9 ?
C6 C5 H5 . . 113.9 ?
Rh1 C5 H5 . . 113.9 ?
C5 C6 C7 . . 113.38(17) ?
C5 C6 H6A . . 108.9 ?
C7 C6 H6A . . 108.9 ?
C5 C6 H6B . . 108.9 ?
C7 C6 H6B . . 108.9 ?
H6A C6 H6B . . 107.7 ?
C8 C7 C6 . . 113.90(16) ?
C8 C7 H7A . . 108.8 ?
C6 C7 H7A . . 108.8 ?
C8 C7 H7B . . 108.8 ?
C6 C7 H7B . . 108.8 ?
H7A C7 H7B . . 107.7 ?
C1 C8 C7 . . 123.6(2) ?
C1 C8 Rh1 . . 72.14(11) ?
C7 C8 Rh1 . . 109.89(13) ?
C1 C8 H8 . . 114.5 ?
C7 C8 H8 . . 114.5 ?
Rh1 C8 H8 . . 114.5 ?
O1 C11 C12 . . 118.36(14) ?
O1 C11 C16 . . 123.20(14) ?
C12 C11 C16 . . 118.41(14) ?
C13 C12 C11 . . 120.55(15) ?
C13 C12 H12 . . 119.7 ?
C11 C12 H12 . . 119.7 ?
C12 C13 C14 . . 121.08(16) ?
C12 C13 H13 . . 119.5 ?
C14 C13 H13 . . 119.5 ?
C15 C14 C13 . . 119.15(15) ?
C15 C14 H14 . . 120.4 ?
C13 C14 H14 . . 120.4 ?
C14 C15 C16 . . 121.16(15) ?
C14 C15 H15 . . 119.4 ?
C16 C15 H15 . . 119.4 ?
C15 C16 C11 . . 119.64(14) ?
C15 C16 C17 . . 117.85(14) ?
C11 C16 C17 . . 122.51(14) ?
N2 C17 C16 . . 124.15(14) ?
N2 C17 H17 . . 117.9 ?
C16 C17 H17 . . 117.9 ?
N2 C18 C19 . . 106.43(13) ?
N2 C18 H18A . . 110.4 ?
C19 C18 H18A . . 110.4 ?
N2 C18 H18B . . 110.4 ?
C19 C18 H18B . . 110.4 ?
H18A C18 H18B . . 108.6 ?
N3 C19 C18 . . 107.71(13) ?
N3 C19 H19A . . 110.2 ?
C18 C19 H19A . . 110.2 ?
N3 C19 H19B . . 110.2 ?
C18 C19 H19B . . 110.2 ?
H19A C19 H19B . . 108.5 ?
N3 C20 C21 . . 124.45(15) ?
N3 C20 H20 . . 117.8 ?
C21 C20 H20 . . 117.8 ?
C22 C21 C26 . . 119.65(15) ?
C22 C21 C20 . . 118.17(15) ?
C26 C21 C20 . . 121.96(14) ?
C23 C22 C21 . . 121.12(17) ?
C23 C22 H22 . . 119.4 ?
C21 C22 H22 . . 119.4 ?
C22 C23 C24 . . 119.03(16) ?
C22 C23 H23 . . 120.5 ?
C24 C23 H23 . . 120.5 ?
C25 C24 C23 . . 121.20(16) ?
C25 C24 H24 . . 119.4 ?
C23 C24 H24 . . 119.4 ?
C24 C25 C26 . . 120.82(16) ?
C24 C25 H25 . . 119.6 ?
C26 C25 H25 . . 119.6 ?
O2 C26 C25 . . 118.67(15) ?
O2 C26 C21 . . 123.10(14) ?
C25 C26 C21 . . 118.17(14) ?

loop_
_geom_bond_atom_site_label_1
_geom_bond_atom_site_label_2
_geom_bond_site_symmetry_2
_geom_bond_distance
_geom_bond_publ_flag
Rh1 N1 . 1.9594(14) y
Rh1 Cl1 . 2.3644(6) y
Rh1 C1 . 2.1921(18) y
Rh1 C8 . 2.1744(18) y
Rh1 C4 . 2.1065(16) y
Rh1 C5 . 2.1126(17) y
Cr1 N1 . 1.5936(14) y
Cr1 O1 . 1.8870(11) y
Cr1 O2 . 1.9063(11) y
Cr1 N2 . 2.0017(13) y
Cr1 N3 . 2.0091(14) y
N2 C17 . 1.291(2) ?
N2 C18 . 1.473(2) ?
N3 C20 . 1.294(2) ?
N3 C19 . 1.479(2) ?
O1 C11 . 1.3312(18) ?
O2 C26 . 1.3232(18) ?
C1 C8 . 1.389(3) ?
C1 C2 . 1.520(3) ?
C1 H1 . 1.0000 ?
C2 C3 . 1.529(3) ?
C2 H2A . 0.9900 ?
C2 H2B . 0.9900 ?
C3 C4 . 1.511(2) ?
C3 H3A . 0.9900 ?
C3 H3B . 0.9900 ?
C4 C5 . 1.409(2) ?
C4 H4 . 1.0000 ?
C5 C6 . 1.522(3) ?
C5 H5 . 1.0000 ?
C6 C7 . 1.540(3) ?
C6 H6A . 0.9900 ?
C6 H6B . 0.9900 ?
C7 C8 . 1.513(3) ?
C7 H7A . 0.9900 ?
C7 H7B . 0.9900 ?
C8 H8 . 1.0000 ?
C11 C12 . 1.409(2) ?
C11 C16 . 1.415(2) ?
C12 C13 . 1.386(2) ?
C12 H12 . 0.9500 ?
C13 C14 . 1.399(3) ?
C13 H13 . 0.9500 ?
C14 C15 . 1.374(2) ?
C14 H14 . 0.9500 ?
C15 C16 . 1.413(2) ?
C15 H15 . 0.9500 ?
C16 C17 . 1.441(2) ?
C17 H17 . 0.9500 ?
C18 C19 . 1.516(3) ?
C18 H18A . 0.9900 ?
C18 H18B . 0.9900 ?
C19 H19A . 0.9900 ?
C19 H19B . 0.9900 ?
C20 C21 . 1.438(2) ?
C20 H20 . 0.9500 ?
C21 C22 . 1.418(2) ?
C21 C26 . 1.420(2) ?
C22 C23 . 1.374(3) ?
C22 H22 . 0.9500 ?
C23 C24 . 1.402(3) ?
C23 H23 . 0.9500 ?
C24 C25 . 1.383(2) ?
C24 H24 . 0.9500 ?
C25 C26 . 1.407(2) ?
C25 H25 . 0.9500 ?
